data_1549028
loop_
_publ_author_name
'Chang, Shirui'
'Wang, Lei'
'Lin, Xufeng'

_publ_section_title
;
 Synthesis and application of a new hexamethyl-1,1'-spirobiindane-based
 chiral bisphosphine (HMSI-PHOS) ligand in asymmetric allylic alkylation.
;
_journal_issue 13
_journal_name_full 'Organic &amp; biomolecular chemistry'
_journal_page_first 2239
_journal_page_last 2247
_journal_paper_doi 10.1039/c8ob00279g
_journal_volume 16
_journal_year 2018
_chemical_absolute_configuration rmad
_chemical_formula_moiety 'C23 H26 Br2 O2'
_chemical_formula_sum 'C23 H26 Br2 O2'
_chemical_formula_weight 494.26
_space_group_crystal_system orthorhombic
_space_group_IT_number 19
_space_group_name_Hall 'P 2ac 2ab'
_space_group_name_H-M_alt 'P 21 21 21'
_symmetry_space_group_name_Hall 'P 2ac 2ab'
_symmetry_space_group_name_H-M 'P 21 21 21'
_atom_sites_solution_hydrogens geom
_atom_sites_solution_primary direct
_atom_sites_solution_secondary difmap
_audit_creation_date 2016-04-14
_audit_creation_method
;
Olex2 1.2
(compiled 2014.03.20 svn.r2914 for OlexSys, GUI svn.r4816)
;
_audit_update_record
;
2018-01-31 deposited with the CCDC.
2018-03-06 downloaded from the CCDC.
;
_cell_angle_alpha 90.00
_cell_angle_beta 90.00
_cell_angle_gamma 90.00
_cell_formula_units_Z 4
_cell_length_a 7.5979(5)
_cell_length_b 14.0001(10)
_cell_length_c 19.6290(12)
_cell_measurement_reflns_used 3862
_cell_measurement_temperature 170.8
_cell_measurement_theta_max 29.5498
_cell_measurement_theta_min 3.0834
_cell_volume 2088.0(2)
_computing_cell_refinement
;
CrysAlisPro, Agilent Technologies,
Version 1.171.35.11 (release 16-05-2011 CrysAlis171 .NET)
(compiled May 16 2011,17:55:39)
;
_computing_data_collection
;
CrysAlisPro, Agilent Technologies,
Version 1.171.35.11 (release 16-05-2011 CrysAlis171 .NET)
(compiled May 16 2011,17:55:39)
;
_computing_data_reduction
;
CrysAlisPro, Agilent Technologies,
Version 1.171.35.11 (release 16-05-2011 CrysAlis171 .NET)
(compiled May 16 2011,17:55:39)
;
_computing_molecular_graphics 'Olex2 (Dolomanov et al., 2009)'
_computing_publication_material 'Olex2 (Dolomanov et al., 2009)'
_computing_structure_refinement 'ShelXL (Sheldrick, 2008)'
_computing_structure_solution 'ShelXS (Sheldrick, 2008)'
_diffrn_ambient_temperature 170.8
_diffrn_detector_area_resol_mean 10.3592
_diffrn_measured_fraction_theta_full 0.996
_diffrn_measured_fraction_theta_max 0.996
_diffrn_measurement_device_type 'Xcalibur, Atlas, Gemini ultra'
_diffrn_measurement_method '\w scans'
_diffrn_orient_matrix_UB_11 0.0179598000
_diffrn_orient_matrix_UB_12 0.0475459000
_diffrn_orient_matrix_UB_13 -0.0100985000
_diffrn_orient_matrix_UB_21 -0.0304194000
_diffrn_orient_matrix_UB_22 0.0167934000
_diffrn_orient_matrix_UB_23 0.0320763000
_diffrn_orient_matrix_UB_31 0.0864719000
_diffrn_orient_matrix_UB_32 -0.0039274000
_diffrn_orient_matrix_UB_33 0.0133370000
_diffrn_radiation_monochromator graphite
_diffrn_radiation_type MoK\a
_diffrn_radiation_wavelength 0.71073
_diffrn_reflns_av_R_equivalents 0.0485
_diffrn_reflns_av_unetI/netI 0.0490
_diffrn_reflns_limit_h_max 9
_diffrn_reflns_limit_h_min -9
_diffrn_reflns_limit_k_max 16
_diffrn_reflns_limit_k_min -14
_diffrn_reflns_limit_l_max 23
_diffrn_reflns_limit_l_min -18
_diffrn_reflns_number 12839
_diffrn_reflns_theta_full 25.35
_diffrn_reflns_theta_max 25.35
_diffrn_reflns_theta_min 3.09
_diffrn_source 'Enhance (Mo) X-ray Source'
_exptl_absorpt_coefficient_mu 3.898
_exptl_absorpt_correction_T_max 1.00000
_exptl_absorpt_correction_T_min 0.75608
_exptl_absorpt_correction_type multi-scan
_exptl_absorpt_process_details
;
CrysAlisPro, Agilent Technologies,
Version 1.171.35.11 (release 16-05-2011 CrysAlis171 .NET)
(compiled May 16 2011,17:55:39)
Empirical absorption correction using spherical harmonics,
 implemented in SCALE3 ABSPACK scaling algorithm.
;
_exptl_crystal_colour colourless
_exptl_crystal_colour_primary colourless
_exptl_crystal_density_diffrn 1.572
_exptl_crystal_density_method 'not measured'
_exptl_crystal_description block
_exptl_crystal_F_000 1000
_exptl_crystal_size_max 0.42
_exptl_crystal_size_mid 0.29
_exptl_crystal_size_min 0.23
_refine_diff_density_max 0.313
_refine_diff_density_min -0.561
_refine_diff_density_rms 0.077
_refine_ls_abs_structure_details 'Flack (1983), 1615 Friedel pairs'
_refine_ls_abs_structure_Flack -0.004(11)
_refine_ls_extinction_method none
_refine_ls_goodness_of_fit_ref 1.017
_refine_ls_hydrogen_treatment constr
_refine_ls_matrix_type full
_refine_ls_number_parameters 252
_refine_ls_number_reflns 3806
_refine_ls_number_restraints 0
_refine_ls_restrained_S_all 1.017
_refine_ls_R_factor_all 0.0443
_refine_ls_R_factor_gt 0.0354
_refine_ls_shift/su_max 0.001
_refine_ls_shift/su_mean 0.000
_refine_ls_structure_factor_coef Fsqd
_refine_ls_weighting_details 'calc w=1/[\s^2^(Fo^2^)+(0.0420P)^2^+0.0000P] where P=(Fo^2^+2Fc^2^)/3'
_refine_ls_weighting_scheme calc
_refine_ls_wR_factor_gt 0.0781
_refine_ls_wR_factor_ref 0.0832
_reflns_number_gt 3335
_reflns_number_total 3806
_reflns_threshold_expression >2sigma(I)
_cod_data_source_file c8ob00279g2.cif
_cod_data_source_block 160413_m6_db_oh
_cod_depositor_comments 'Adding full bibliography for 1549028.cif.'
_cod_database_code 1549028
_chemical_oxdiff_formula 'c10 h10 n2 o8 Br1'
_reflns_odcompleteness_completeness 99.35
_reflns_odcompleteness_iscentric 1
_reflns_odcompleteness_theta 26.32
_olex2_refinement_description
;
1. Fixed Uiso
 At 1.2 times of:
  All C(H) groups, All C(H,H) groups
 At 1.5 times of:
  All C(H,H,H) groups, All O(H) groups
2.a Secondary CH2 refined with riding coordinates:
 C8(H8a,H8b), C10(H10a,H10b)
2.b Aromatic/amide H refined with riding coordinates:
 C4(H4), C17(H17)
2.c Idealised Me refined as rotating group:
 C18(H18a,H18b,H18c), C19(H19a,H19b,H19c), C20(H20a,H20b,H20c), C21(H21a,H21b,
 H21c), C22(H22a,H22b,H22c), C23(H23a,H23b,H23c)
2.d Idealised tetrahedral OH refined as rotating group:
 O1(H1), O2(H2)
;

loop_
_space_group_symop_id
_space_group_symop_operation_xyz
1 'x, y, z'
2 '-x+1/2, -y, z+1/2'
3 'x+1/2, -y+1/2, -z'
4 '-x, y+1/2, -z+1/2'

loop_
_atom_site_label
_atom_site_type_symbol
_atom_site_fract_x
_atom_site_fract_y
_atom_site_fract_z
_atom_site_U_iso_or_equiv
_atom_site_adp_type
_atom_site_occupancy
_atom_site_calc_flag
_atom_site_refinement_flags_posn
Br1 Br 0.75737(6) 0.27026(3) 0.169145(17) 0.03045(12) Uani 1 d .
Br2 Br 0.74163(7) -0.02173(3) 0.244445(18) 0.03362(13) Uani 1 d .
O1 O 0.8666(4) 0.3569(2) 0.30552(14) 0.0267(7) Uani 1 d .
H1 H 0.8863 0.3674 0.2641 0.040 Uiso 1 calc GR
O2 O 0.8448(4) -0.0945(2) 0.10068(15) 0.0322(7) Uani 1 d .
H2 H 0.8793 -0.1029 0.1409 0.048 Uiso 1 calc GR
C1 C 0.6550(4) 0.2476(3) 0.25626(18) 0.0186(8) Uani 1 d .
C2 C 0.7272(5) 0.2950(2) 0.31174(18) 0.0193(8) Uani 1 d .
C3 C 0.6569(5) 0.2823(3) 0.3771(2) 0.0237(9) Uani 1 d .
C4 C 0.5148(5) 0.2199(3) 0.3844(2) 0.0236(9) Uani 1 d .
H4 H 0.4650 0.2102 0.4282 0.028 Uiso 1 calc R
C5 C 0.4451(5) 0.1719(3) 0.3289(2) 0.0193(9) Uani 1 d .
C6 C 0.5146(4) 0.1851(3) 0.26388(19) 0.0175(8) Uani 1 d .
C7 C 0.4071(5) 0.1324(3) 0.21086(18) 0.0168(8) Uani 1 d .
C8 C 0.2960(5) 0.0635(3) 0.25582(18) 0.0203(9) Uani 1 d .
H8A H 0.1764 0.0562 0.2365 0.024 Uiso 1 calc R
H8B H 0.3522 -0.0002 0.2576 0.024 Uiso 1 calc R
C9 C 0.2853(5) 0.1070(3) 0.32847(19) 0.0216(8) Uani 1 d .
C10 C 0.2933(5) 0.2044(3) 0.16835(18) 0.0236(9) Uani 1 d .
H10A H 0.1740 0.2098 0.1883 0.028 Uiso 1 calc R
H10B H 0.3486 0.2684 0.1687 0.028 Uiso 1 calc R
C11 C 0.2812(5) 0.1666(3) 0.09482(18) 0.0225(9) Uani 1 d .
C12 C 0.4372(5) 0.1012(3) 0.0907(2) 0.0204(9) Uani 1 d .
C13 C 0.5069(5) 0.0791(3) 0.15445(19) 0.0189(8) Uani 1 d .
C14 C 0.6423(5) 0.0136(3) 0.15872(19) 0.0203(8) Uani 1 d .
C15 C 0.7136(5) -0.0291(3) 0.10007(19) 0.0226(9) Uani 1 d .
C16 C 0.6464(5) -0.0050(3) 0.03600(19) 0.0249(9) Uani 1 d .
C17 C 0.5093(5) 0.0594(3) 0.0323(2) 0.0238(9) Uani 1 d .
H17 H 0.4627 0.0759 -0.0111 0.029 Uiso 1 calc R
C18 C 0.7357(7) 0.3333(3) 0.43705(19) 0.0314(9) Uani 1 d .
H18A H 0.8611 0.3177 0.4403 0.047 Uiso 1 calc GR
H18B H 0.6756 0.3132 0.4788 0.047 Uiso 1 calc GR
H18C H 0.7217 0.4024 0.4311 0.047 Uiso 1 calc GR
C19 C 0.2963(5) 0.0292(3) 0.3833(2) 0.0326(10) Uani 1 d .
H19A H 0.1950 -0.0137 0.3791 0.049 Uiso 1 calc GR
H19B H 0.2955 0.0590 0.4285 0.049 Uiso 1 calc GR
H19C H 0.4053 -0.0073 0.3774 0.049 Uiso 1 calc GR
C20 C 0.1173(5) 0.1655(3) 0.3388(2) 0.0316(11) Uani 1 d .
H20A H 0.1113 0.2160 0.3044 0.047 Uiso 1 calc GR
H20B H 0.1185 0.1943 0.3844 0.047 Uiso 1 calc GR
H20C H 0.0145 0.1237 0.3344 0.047 Uiso 1 calc GR
C21 C 0.1118(5) 0.1092(4) 0.0821(2) 0.0358(12) Uani 1 d .
H21A H 0.1038 0.0570 0.1152 0.054 Uiso 1 calc GR
H21B H 0.1140 0.0827 0.0359 0.054 Uiso 1 calc GR
H21C H 0.0095 0.1513 0.0871 0.054 Uiso 1 calc GR
C22 C 0.2903(6) 0.2499(3) 0.0434(2) 0.0372(11) Uani 1 d .
H22A H 0.1925 0.2941 0.0517 0.056 Uiso 1 calc GR
H22B H 0.2818 0.2247 -0.0031 0.056 Uiso 1 calc GR
H22C H 0.4022 0.2839 0.0488 0.056 Uiso 1 calc GR
C23 C 0.7247(6) -0.0496(3) -0.0267(2) 0.0409(11) Uani 1 d .
H23A H 0.8516 -0.0372 -0.0278 0.061 Uiso 1 calc GR
H23B H 0.6696 -0.0219 -0.0674 0.061 Uiso 1 calc GR
H23C H 0.7039 -0.1186 -0.0260 0.061 Uiso 1 calc GR

loop_
_atom_site_aniso_label
_atom_site_aniso_U_11
_atom_site_aniso_U_22
_atom_site_aniso_U_33
_atom_site_aniso_U_23
_atom_site_aniso_U_13
_atom_site_aniso_U_12
Br1 0.0338(2) 0.0324(2) 0.0251(2) 0.00208(15) 0.0079(2) -0.0077(3)
Br2 0.0346(2) 0.0397(2) 0.0265(2) 0.00360(16) -0.0060(2) 0.0146(3)
O1 0.0226(14) 0.0267(15) 0.0307(17) 0.0049(13) -0.0023(12) -0.0058(13)
O2 0.0284(15) 0.0321(17) 0.0360(19) -0.0054(14) -0.0022(13) 0.0132(14)
C1 0.0212(18) 0.015(2) 0.020(2) 0.0041(15) 0.0020(15) 0.0037(17)
C2 0.0152(19) 0.0156(18) 0.0272(19) -0.0002(14) -0.0035(17) 0.0007(18)
C3 0.024(2) 0.024(2) 0.023(2) -0.0008(17) -0.0064(16) 0.0012(18)
C4 0.025(2) 0.029(2) 0.018(2) 0.0006(17) 0.0024(15) -0.0010(19)
C5 0.0180(19) 0.019(2) 0.020(2) 0.0009(18) 0.0019(17) -0.0011(16)
C6 0.0155(18) 0.017(2) 0.020(2) -0.0021(16) 0.0001(15) 0.0038(17)
C7 0.0186(19) 0.0142(19) 0.018(2) 0.0006(16) -0.0046(15) 0.0004(17)
C8 0.017(2) 0.0217(19) 0.022(2) -0.0055(15) 0.0000(15) -0.0027(16)
C9 0.023(2) 0.0198(18) 0.022(2) -0.0020(15) 0.0044(17) -0.0031(17)
C10 0.025(2) 0.0229(19) 0.022(2) -0.0019(16) 0.0003(16) 0.0076(17)
C11 0.023(2) 0.0251(19) 0.0193(19) -0.0002(15) -0.0028(17) 0.0036(18)
C12 0.021(2) 0.018(2) 0.022(2) 0.0006(18) -0.0021(17) 0.0001(17)
C13 0.020(2) 0.015(2) 0.021(2) -0.0032(16) -0.0002(16) -0.0038(17)
C14 0.0176(18) 0.022(2) 0.021(2) 0.0027(16) -0.0048(15) -0.0006(17)
C15 0.022(2) 0.0172(18) 0.028(2) -0.0034(15) -0.0009(17) 0.0026(18)
C16 0.021(2) 0.032(2) 0.022(2) -0.0066(18) 0.0024(16) -0.0039(19)
C17 0.022(2) 0.032(2) 0.017(2) -0.0033(17) -0.0026(16) -0.0028(19)
C18 0.033(2) 0.033(2) 0.028(2) -0.0062(16) -0.007(2) -0.004(3)
C19 0.036(3) 0.033(2) 0.028(2) 0.0005(18) 0.0057(18) -0.012(2)
C20 0.022(2) 0.043(3) 0.030(3) -0.011(2) 0.0052(19) -0.003(2)
C21 0.021(2) 0.050(3) 0.037(3) -0.017(2) -0.0068(19) 0.009(2)
C22 0.046(3) 0.040(2) 0.026(2) 0.0099(18) -0.0074(18) 0.017(2)
C23 0.033(3) 0.055(3) 0.035(2) -0.014(2) 0.007(2) 0.009(3)

loop_
_atom_type_symbol
_atom_type_description
_atom_type_scat_dispersion_real
_atom_type_scat_dispersion_imag
_atom_type_scat_source
C C 0.0033 0.0016 'International Tables Vol C Tables 4.2.6.8 and 6.1.1.4'
H H 0.0000 0.0000 'International Tables Vol C Tables 4.2.6.8 and 6.1.1.4'
Br Br -0.2901 2.4595 'International Tables Vol C Tables 4.2.6.8 and 6.1.1.4'
O O 0.0106 0.0060 'International Tables Vol C Tables 4.2.6.8 and 6.1.1.4'

loop_
_geom_angle_atom_site_label_1
_geom_angle_atom_site_label_2
_geom_angle_atom_site_label_3
_geom_angle
C2 O1 H1 109.5
C15 O2 H2 109.5
C2 C1 Br1 117.6(3)
C6 C1 Br1 121.0(3)
C6 C1 C2 121.4(3)
O1 C2 C1 122.4(3)
O1 C2 C3 117.0(3)
C1 C2 C3 120.5(3)
C2 C3 C18 120.4(3)
C4 C3 C2 117.8(3)
C4 C3 C18 121.8(4)
C3 C4 H4 119.4
C5 C4 C3 121.3(4)
C5 C4 H4 119.4
C4 C5 C6 120.7(3)
C4 C5 C9 126.9(4)
C6 C5 C9 112.3(3)
C1 C6 C5 118.3(3)
C1 C6 C7 130.4(3)
C5 C6 C7 111.1(3)
C6 C7 C8 101.8(3)
C6 C7 C10 110.4(3)
C6 C7 C13 117.8(3)
C8 C7 C10 113.6(3)
C13 C7 C8 112.1(3)
C13 C7 C10 101.6(3)
C7 C8 H8A 110.1
C7 C8 H8B 110.1
H8A C8 H8B 108.5
C9 C8 C7 107.8(3)
C9 C8 H8A 110.1
C9 C8 H8B 110.1
C5 C9 C8 101.4(3)
C5 C9 C19 112.2(3)
C5 C9 C20 110.3(3)
C19 C9 C8 111.3(3)
C20 C9 C8 112.1(3)
C20 C9 C19 109.4(3)
C7 C10 H10A 110.1
C7 C10 H10B 110.1
H10A C10 H10B 108.4
C11 C10 C7 108.1(3)
C11 C10 H10A 110.1
C11 C10 H10B 110.1
C10 C11 C22 110.5(3)
C12 C11 C10 102.3(3)
C12 C11 C21 109.5(3)
C12 C11 C22 113.0(3)
C21 C11 C10 112.4(3)
C21 C11 C22 109.0(3)
C13 C12 C11 112.8(3)
C13 C12 C17 119.6(4)
C17 C12 C11 127.5(4)
C12 C13 C7 110.6(3)
C14 C13 C7 130.3(3)
C14 C13 C12 119.0(3)
C13 C14 Br2 121.3(3)
C13 C14 C15 121.4(3)
C15 C14 Br2 117.3(3)
O2 C15 C14 124.4(3)
O2 C15 C16 116.1(3)
C16 C15 C14 119.5(3)
C15 C16 C23 119.4(4)
C17 C16 C15 118.8(3)
C17 C16 C23 121.8(4)
C12 C17 H17 119.1
C16 C17 C12 121.7(4)
C16 C17 H17 119.1
C3 C18 H18A 109.5
C3 C18 H18B 109.5
C3 C18 H18C 109.5
H18A C18 H18B 109.5
H18A C18 H18C 109.5
H18B C18 H18C 109.5
C9 C19 H19A 109.5
C9 C19 H19B 109.5
C9 C19 H19C 109.5
H19A C19 H19B 109.5
H19A C19 H19C 109.5
H19B C19 H19C 109.5
C9 C20 H20A 109.5
C9 C20 H20B 109.5
C9 C20 H20C 109.5
H20A C20 H20B 109.5
H20A C20 H20C 109.5
H20B C20 H20C 109.5
C11 C21 H21A 109.5
C11 C21 H21B 109.5
C11 C21 H21C 109.5
H21A C21 H21B 109.5
H21A C21 H21C 109.5
H21B C21 H21C 109.5
C11 C22 H22A 109.5
C11 C22 H22B 109.5
C11 C22 H22C 109.5
H22A C22 H22B 109.5
H22A C22 H22C 109.5
H22B C22 H22C 109.5
C16 C23 H23A 109.5
C16 C23 H23B 109.5
C16 C23 H23C 109.5
H23A C23 H23B 109.5
H23A C23 H23C 109.5
H23B C23 H23C 109.5

loop_
_geom_bond_atom_site_label_1
_geom_bond_atom_site_label_2
_geom_bond_distance
Br1 C1 1.905(4)
Br2 C14 1.910(4)
O1 H1 0.8400
O1 C2 1.375(4)
O2 H2 0.8400
O2 C15 1.353(4)
C1 C2 1.388(5)
C1 C6 1.388(5)
C2 C3 1.401(5)
C3 C4 1.396(5)
C3 C18 1.500(5)
C4 H4 0.9500
C4 C5 1.386(6)
C5 C6 1.393(5)
C5 C9 1.516(5)
C6 C7 1.515(5)
C7 C8 1.556(5)
C7 C10 1.568(5)
C7 C13 1.536(5)
C8 H8A 0.9900
C8 H8B 0.9900
C8 C9 1.553(5)
C9 C19 1.534(5)
C9 C20 1.530(5)
C10 H10A 0.9900
C10 H10B 0.9900
C10 C11 1.540(5)
C11 C12 1.500(5)
C11 C21 1.538(6)
C11 C22 1.545(5)
C12 C13 1.394(5)
C12 C17 1.398(5)
C13 C14 1.380(5)
C14 C15 1.406(5)
C15 C16 1.399(5)
C16 C17 1.379(6)
C16 C23 1.504(5)
C17 H17 0.9500
C18 H18A 0.9800
C18 H18B 0.9800
C18 H18C 0.9800
C19 H19A 0.9800
C19 H19B 0.9800
C19 H19C 0.9800
C20 H20A 0.9800
C20 H20B 0.9800
C20 H20C 0.9800
C21 H21A 0.9800
C21 H21B 0.9800
C21 H21C 0.9800
C22 H22A 0.9800
C22 H22B 0.9800
C22 H22C 0.9800
C23 H23A 0.9800
C23 H23B 0.9800
C23 H23C 0.9800

loop_
_geom_torsion_atom_site_label_1
_geom_torsion_atom_site_label_2
_geom_torsion_atom_site_label_3
_geom_torsion_atom_site_label_4
_geom_torsion
Br1 C1 C2 O1 0.4(5)
Br1 C1 C2 C3 179.3(3)
Br1 C1 C6 C5 -179.7(3)
Br1 C1 C6 C7 -6.0(5)
Br2 C14 C15 O2 1.3(5)
Br2 C14 C15 C16 -179.5(3)
O1 C2 C3 C4 179.8(3)
O1 C2 C3 C18 -1.4(5)
O2 C15 C16 C17 178.3(3)
O2 C15 C16 C23 -1.6(5)
C1 C2 C3 C4 0.9(6)
C1 C2 C3 C18 179.7(3)
C1 C6 C7 C8 170.7(4)
C1 C6 C7 C10 -68.3(5)
C1 C6 C7 C13 47.7(5)
C2 C1 C6 C5 0.9(5)
C2 C1 C6 C7 174.6(4)
C2 C3 C4 C5 0.0(6)
C3 C4 C5 C6 -0.4(6)
C3 C4 C5 C9 -176.1(4)
C4 C5 C6 C1 0.0(5)
C4 C5 C6 C7 -174.9(3)
C4 C5 C9 C8 -170.9(4)
C4 C5 C9 C19 -52.0(5)
C4 C5 C9 C20 70.2(5)
C5 C6 C7 C8 -15.2(4)
C5 C6 C7 C10 105.8(4)
C5 C6 C7 C13 -138.2(3)
C6 C1 C2 O1 179.8(3)
C6 C1 C2 C3 -1.3(5)
C6 C5 C9 C8 13.1(4)
C6 C5 C9 C19 132.0(4)
C6 C5 C9 C20 -105.7(4)
C6 C7 C8 C9 23.2(4)
C6 C7 C10 C11 145.6(3)
C6 C7 C13 C12 -131.6(4)
C6 C7 C13 C14 51.4(5)
C7 C8 C9 C5 -22.3(4)
C7 C8 C9 C19 -141.9(3)
C7 C8 C9 C20 95.3(4)
C7 C10 C11 C12 -21.2(4)
C7 C10 C11 C21 96.1(4)
C7 C10 C11 C22 -141.8(3)
C7 C13 C14 Br2 -2.1(5)
C7 C13 C14 C15 178.4(3)
C8 C7 C10 C11 -100.7(3)
C8 C7 C13 C12 110.8(3)
C8 C7 C13 C14 -66.2(5)
C9 C5 C6 C1 176.2(3)
C9 C5 C6 C7 1.4(4)
C10 C7 C8 C9 -95.6(3)
C10 C7 C13 C12 -10.9(4)
C10 C7 C13 C14 172.1(4)
C10 C11 C12 C13 14.8(4)
C10 C11 C12 C17 -168.2(4)
C11 C12 C13 C7 -2.4(4)
C11 C12 C13 C14 175.0(3)
C11 C12 C17 C16 -175.5(4)
C12 C13 C14 Br2 -178.9(3)
C12 C13 C14 C15 1.6(5)
C13 C7 C8 C9 149.9(3)
C13 C7 C10 C11 19.9(4)
C13 C12 C17 C16 1.3(6)
C13 C14 C15 O2 -179.3(3)
C13 C14 C15 C16 0.0(6)
C14 C15 C16 C17 -1.0(6)
C14 C15 C16 C23 179.0(4)
C15 C16 C17 C12 0.3(6)
C17 C12 C13 C7 -179.7(3)
C17 C12 C13 C14 -2.3(5)
C18 C3 C4 C5 -178.9(4)
C21 C11 C12 C13 -104.6(4)
C21 C11 C12 C17 72.4(5)
C22 C11 C12 C13 133.7(4)
C22 C11 C12 C17 -49.3(5)
C23 C16 C17 C12 -179.7(4)
